data_7131731
loop_
_publ_author_name
'Pal, Nilay Kumar'
'Patra, Moumita'
'Pandey, Prabhakar K.'
'Bera, Jitendra K.'

_publ_section_title
;
 Hydroarylation of alkynes <i>via</i> dual <i>ortho</i>-C-H
 functionalization of diaryl amines on a dicopper(I,I) platform.
;
_journal_issue 52
_journal_name_full 'Chemical communications (Cambridge, England)'
_journal_page_first 8079
_journal_page_last 8082
_journal_paper_doi 10.1039/d3cc01251d
_journal_volume 59
_journal_year 2023
_chemical_formula_moiety 'C36 H40 Cu2 N8 O2, 2(F6 P), C H2 Cl2'
_chemical_formula_sum 'C37 H42 Cl2 Cu2 F12 N8 O2 P2'
_chemical_formula_weight 1118.70
_space_group_crystal_system triclinic
_space_group_IT_number 2
_space_group_name_Hall '-P 1'
_space_group_name_H-M_alt 'P -1'
_atom_sites_solution_hydrogens geom
_atom_sites_solution_primary dual
_audit_creation_date 2022-08-11
_audit_creation_method
;
Olex2 1.2
(compiled 2018.05.29 svn.r3508 for OlexSys, GUI svn.r5506)
;
_audit_update_record
;
2022-12-03 deposited with the CCDC.	2023-05-29 downloaded from the CCDC.
;
_cell_angle_alpha 84.990(3)
_cell_angle_beta 75.303(2)
_cell_angle_gamma 67.883(2)
_cell_formula_units_Z 2
_cell_length_a 11.0140(10)
_cell_length_b 14.2677(14)
_cell_length_c 15.3705(14)
_cell_measurement_reflns_used 9942
_cell_measurement_temperature 273(2)
_cell_measurement_theta_max 28.29
_cell_measurement_theta_min 2.73
_cell_volume 2164.4(4)
_computing_molecular_graphics 'Olex2 (Dolomanov et al., 2009)'
_computing_publication_material 'Olex2 (Dolomanov et al., 2009)'
_computing_structure_refinement 'ShelXL (Sheldrick, 2015)'
_computing_structure_solution 'ShelXT (Sheldrick, 2015)'
_diffrn_ambient_temperature 273.15
_diffrn_measured_fraction_theta_full 0.995
_diffrn_measured_fraction_theta_max 0.987
_diffrn_measurement_device_type 'Bruker APEX-II CCD'
_diffrn_measurement_method '\f and \w scans'
_diffrn_radiation_type MoK\a
_diffrn_radiation_wavelength 0.71073
_diffrn_reflns_av_R_equivalents 0.0593
_diffrn_reflns_av_unetI/netI 0.0538
_diffrn_reflns_Laue_measured_fraction_full 0.995
_diffrn_reflns_Laue_measured_fraction_max 0.987
_diffrn_reflns_limit_h_max 14
_diffrn_reflns_limit_h_min -14
_diffrn_reflns_limit_k_max 19
_diffrn_reflns_limit_k_min -19
_diffrn_reflns_limit_l_max 20
_diffrn_reflns_limit_l_min -20
_diffrn_reflns_number 42273
_diffrn_reflns_point_group_measured_fraction_full 0.995
_diffrn_reflns_point_group_measured_fraction_max 0.987
_diffrn_reflns_theta_full 25.242
_diffrn_reflns_theta_max 28.385
_diffrn_reflns_theta_min 2.730
_exptl_absorpt_coefficient_mu 1.278
_exptl_crystal_density_diffrn 1.717
_exptl_crystal_description block
_exptl_crystal_F_000 1132
_exptl_crystal_size_max 0.999
_exptl_crystal_size_mid 0.048
_exptl_crystal_size_min 0.032
_refine_diff_density_max 1.010
_refine_diff_density_min -0.676
_refine_diff_density_rms 0.110
_refine_ls_extinction_method none
_refine_ls_goodness_of_fit_ref 1.093
_refine_ls_hydrogen_treatment constr
_refine_ls_matrix_type full
_refine_ls_number_parameters 586
_refine_ls_number_reflns 10715
_refine_ls_number_restraints 0
_refine_ls_restrained_S_all 1.093
_refine_ls_R_factor_all 0.0713
_refine_ls_R_factor_gt 0.0519
_refine_ls_shift/su_max 0.001
_refine_ls_shift/su_mean 0.000
_refine_ls_structure_factor_coef Fsqd
_refine_ls_weighting_details 'w=1/[\s^2^(Fo^2^)+(0.0309P)^2^+7.7184P] where P=(Fo^2^+2Fc^2^)/3'
_refine_ls_weighting_scheme calc
_refine_ls_wR_factor_gt 0.1210
_refine_ls_wR_factor_ref 0.1313
_reflns_Friedel_coverage 0.000
_reflns_number_gt 8433
_reflns_number_total 10715
_reflns_threshold_expression 'I > 2\s(I)'
_cod_data_source_file d3cc01251d2.cif
_cod_data_source_block Cu_complex_1
_cod_depositor_comments 'Adding full bibliography for 7131731--7131733.cif.'
_cod_database_code 7131731
_shelx_shelxl_version_number 2018/3
_shelx_space_group_comment
;
The symmetry employed for this shelxl refinement is uniquely defined
by the following loop, which should always be used as a source of
symmetry information in preference to the above space-group names.
They are only intended as comments.
;
_olex2_refinement_description
;
1. Fixed Uiso
 At 1.2 times of:
  All C(H) groups, All C(H,H) groups
2.a Secondary CH2 refined with riding coordinates:
 C13(H13A,H13B), C15(H15A,H15B), C14(H14A,H14B), C36(H36A,H36B), C32(H32A,
 H32B), C33(H33A,H33B), C18(H18A,H18B), C34(H34A,H34B), C35(H35A,H35B),
 C31(H31A,H31B), C17(H17A,H17B), C16(H16A,H16B), C37(H37A,H37B)
2.b Aromatic/amide H refined with riding coordinates:
 C25(H25), C3(H3), C22(H22), C12(H12), C27(H27), C6(H6), C29(H29), C30(H30),
 C24(H24), C11(H11), C23(H23), C28(H28), C9(H9), C5(H5), C10(H10), C4(H4)
;
_olex2_submission_special_instructions 'No special instructions were received'

loop_
_space_group_symop_operation_xyz
'x, y, z'
'-x, -y, -z'

loop_
_atom_site_label
_atom_site_type_symbol
_atom_site_fract_x
_atom_site_fract_y
_atom_site_fract_z
_atom_site_U_iso_or_equiv
_atom_site_adp_type
_atom_site_occupancy
_atom_site_site_symmetry_order
_atom_site_calc_flag
_atom_site_refinement_flags_posn
_atom_site_refinement_flags_adp
_atom_site_refinement_flags_occupancy
_atom_site_disorder_assembly
_atom_site_disorder_group
Cu2 Cu 0.02236(4) 0.77902(3) 0.79110(3) 0.01446(10) Uani 1 1 d . . . . .
Cu1 Cu 0.23569(4) 0.75231(3) 0.68814(3) 0.01595(10) Uani 1 1 d . . . . .
P1 P 0.42004(10) 0.14905(7) 0.76988(6) 0.01897(19) Uani 1 1 d . . . . .
P2 P 0.68980(10) 0.57974(8) 0.71929(7) 0.0225(2) Uani 1 1 d . . . . .
Cl1 Cl 0.15677(11) 0.82897(8) 0.34183(7) 0.0327(2) Uani 1 1 d . . . . .
Cl2 Cl 0.04154(13) 0.79808(10) 0.19987(8) 0.0408(3) Uani 1 1 d . . . . .
F1 F 0.4714(3) 0.08333(19) 0.67865(16) 0.0312(6) Uani 1 1 d . . . . .
F4 F 0.3690(2) 0.21300(18) 0.86160(16) 0.0295(5) Uani 1 1 d . . . . .
F2 F 0.4242(2) 0.04912(18) 0.82767(16) 0.0283(5) Uani 1 1 d . . . . .
F6 F 0.2677(2) 0.1701(2) 0.76875(16) 0.0349(6) Uani 1 1 d . . . . .
F3 F 0.5727(2) 0.12673(19) 0.77121(18) 0.0314(5) Uani 1 1 d . . . . .
F5 F 0.4154(3) 0.24818(19) 0.71240(18) 0.0380(6) Uani 1 1 d . . . . .
O2 O 0.2408(3) 0.9275(2) 0.47753(19) 0.0297(6) Uani 1 1 d . . . . .
O1 O -0.1462(3) 0.9571(2) 1.01983(18) 0.0269(6) Uani 1 1 d . . . . .
N6 N 0.0521(3) 0.6885(2) 0.60964(19) 0.0152(6) Uani 1 1 d . . . . .
F11 F 0.6875(3) 0.4790(2) 0.6840(3) 0.0535(9) Uani 1 1 d . . . . .
N3 N 0.2593(3) 0.8062(2) 0.8572(2) 0.0185(6) Uani 1 1 d . . . . .
N7 N -0.1243(3) 0.8237(2) 0.65138(19) 0.0157(6) Uani 1 1 d . . . . .
N2 N 0.2135(3) 0.6696(2) 0.88744(19) 0.0166(6) Uani 1 1 d . . . . .
N4 N 0.3030(3) 0.8658(2) 0.6504(2) 0.0171(6) Uani 1 1 d . . . . .
N5 N 0.2707(3) 0.6214(2) 0.6343(2) 0.0173(6) Uani 1 1 d . . . . .
N8 N -0.1693(3) 0.8828(2) 0.85779(19) 0.0158(6) Uani 1 1 d . . . . .
N1 N 0.0388(3) 0.6378(2) 0.8559(2) 0.0186(6) Uani 1 1 d . . . . .
F12 F 0.8462(3) 0.5463(3) 0.6747(2) 0.0586(9) Uani 1 1 d . . . . .
F8 F 0.6942(4) 0.6809(2) 0.7505(3) 0.0667(11) Uani 1 1 d . . . . .
F9 F 0.5326(3) 0.6169(3) 0.7612(2) 0.0751(13) Uani 1 1 d . . . . .
F10 F 0.6572(4) 0.6316(3) 0.6284(2) 0.0724(12) Uani 1 1 d . . . . .
C1 C 0.1874(4) 0.7563(3) 0.8349(2) 0.0168(7) Uani 1 1 d . . . . .
F7 F 0.7213(5) 0.5292(4) 0.8092(3) 0.0901(16) Uani 1 1 d . . . . .
C26 C 0.1732(4) 0.6035(3) 0.6098(2) 0.0159(7) Uani 1 1 d . . . . .
C19 C -0.0124(4) 0.7619(3) 0.6760(2) 0.0161(7) Uani 1 1 d . . . . .
C8 C 0.1535(4) 0.5987(3) 0.8830(2) 0.0181(7) Uani 1 1 d . . . . .
C20 C -0.0203(4) 0.7057(3) 0.5429(2) 0.0166(7) Uani 1 1 d . . . . .
C13 C 0.2720(4) 0.8984(3) 0.8139(2) 0.0219(8) Uani 1 1 d . . . . .
H13A H 0.304989 0.929563 0.851744 0.026 Uiso 1 1 calc R . . . .
H13B H 0.183196 0.945333 0.809826 0.026 Uiso 1 1 calc R . . . .
C15 C 0.1908(4) 0.9613(3) 0.6374(3) 0.0229(8) Uani 1 1 d . . . . .
H15A H 0.223084 1.016818 0.627742 0.028 Uiso 1 1 calc R . . . .
H15B H 0.118010 0.976193 0.691337 0.028 Uiso 1 1 calc R . . . .
C7 C 0.3259(4) 0.7557(3) 0.9233(2) 0.0209(7) Uani 1 1 d . . . . .
C2 C 0.2938(4) 0.6694(3) 0.9447(2) 0.0195(7) Uani 1 1 d . . . . .
C25 C 0.0051(4) 0.6569(3) 0.4619(2) 0.0204(7) Uani 1 1 d . . . . .
H25 H 0.081158 0.599028 0.442991 0.024 Uiso 1 1 calc R . . . .
C21 C -0.1334(4) 0.7927(3) 0.5702(2) 0.0166(7) Uani 1 1 d . . . . .
C14 C 0.3657(4) 0.8819(3) 0.7206(2) 0.0207(7) Uani 1 1 d . . . . .
H14A H 0.391393 0.940271 0.704639 0.025 Uiso 1 1 calc R . . . .
H14B H 0.447067 0.823442 0.721435 0.025 Uiso 1 1 calc R . . . .
C36 C -0.2147(4) 0.8466(3) 0.9493(2) 0.0205(7) Uani 1 1 d . . . . .
H36A H -0.205393 0.776568 0.945794 0.025 Uiso 1 1 calc R . . . .
H36B H -0.309231 0.886387 0.973557 0.025 Uiso 1 1 calc R . . . .
C3 C 0.3367(4) 0.6051(3) 1.0138(3) 0.0247(8) Uani 1 1 d . . . . .
H3 H 0.314224 0.548215 1.029175 0.030 Uiso 1 1 calc R . . . .
C22 C -0.2289(4) 0.8342(3) 0.5193(3) 0.0212(7) Uani 1 1 d . . . . .
H22 H -0.305136 0.891966 0.538103 0.025 Uiso 1 1 calc R . . . .
C32 C -0.2653(4) 0.8835(3) 0.8050(2) 0.0191(7) Uani 1 1 d . . . . .
H32A H -0.353835 0.931914 0.832375 0.023 Uiso 1 1 calc R . . . .
H32B H -0.271722 0.817210 0.809056 0.023 Uiso 1 1 calc R . . . .
C12 C -0.0229(4) 0.5751(3) 0.8464(3) 0.0232(8) Uani 1 1 d . . . . .
H12 H -0.102513 0.601690 0.826954 0.028 Uiso 1 1 calc R . . . .
C27 C 0.1862(4) 0.5085(3) 0.5852(3) 0.0203(7) Uani 1 1 d . . . . .
H27 H 0.115573 0.498439 0.569822 0.024 Uiso 1 1 calc R . . . .
C6 C 0.4055(4) 0.7808(3) 0.9673(3) 0.0269(9) Uani 1 1 d . . . . .
H6 H 0.428064 0.837732 0.952304 0.032 Uiso 1 1 calc R . . . .
C29 C 0.4089(4) 0.4463(3) 0.6088(3) 0.0259(8) Uani 1 1 d . . . . .
H29 H 0.490804 0.393683 0.608384 0.031 Uiso 1 1 calc R . . . .
C33 C -0.1783(4) 0.9884(3) 0.8676(3) 0.0203(7) Uani 1 1 d . . . . .
H33A H -0.272187 1.031978 0.888532 0.024 Uiso 1 1 calc R . . . .
H33B H -0.142949 1.012710 0.809506 0.024 Uiso 1 1 calc R . . . .
C18 C 0.4072(4) 0.8419(3) 0.5635(3) 0.0239(8) Uani 1 1 d . . . . .
H18A H 0.479852 0.778379 0.568512 0.029 Uiso 1 1 calc R . . . .
H18B H 0.444849 0.894524 0.550100 0.029 Uiso 1 1 calc R . . . .
C34 C -0.0997(4) 0.9940(3) 0.9335(3) 0.0242(8) Uani 1 1 d . . . . .
H34A H -0.004787 0.954309 0.910380 0.029 Uiso 1 1 calc R . . . .
H34B H -0.108907 1.063652 0.939335 0.029 Uiso 1 1 calc R . . . .
C35 C -0.1324(4) 0.8551(3) 1.0114(3) 0.0253(8) Uani 1 1 d . . . . .
H35A H -0.162153 0.829505 1.070245 0.030 Uiso 1 1 calc R . . . .
H35B H -0.038037 0.814121 0.987860 0.030 Uiso 1 1 calc R . . . .
C30 C 0.3874(4) 0.5427(3) 0.6339(3) 0.0227(8) Uani 1 1 d . . . . .
H30 H 0.455788 0.553949 0.651306 0.027 Uiso 1 1 calc R . . . .
C31 C -0.2283(4) 0.9096(3) 0.7059(2) 0.0199(7) Uani 1 1 d . . . . .
H31A H -0.308572 0.932406 0.682599 0.024 Uiso 1 1 calc R . . . .
H31B H -0.196023 0.964924 0.700559 0.024 Uiso 1 1 calc R . . . .
C24 C -0.0898(4) 0.6997(3) 0.4112(2) 0.0243(8) Uani 1 1 d . . . . .
H24 H -0.076063 0.670048 0.356245 0.029 Uiso 1 1 calc R . . . .
C17 C 0.3455(4) 0.8344(3) 0.4881(3) 0.0269(8) Uani 1 1 d . . . . .
H17A H 0.414885 0.816924 0.432349 0.032 Uiso 1 1 calc R . . . .
H17B H 0.309210 0.781042 0.501155 0.032 Uiso 1 1 calc R . . . .
C11 C 0.0273(5) 0.4725(3) 0.8645(3) 0.0293(9) Uani 1 1 d . . . . .
H11 H -0.018174 0.431072 0.858468 0.035 Uiso 1 1 calc R . . . .
C23 C -0.2050(4) 0.7855(3) 0.4395(3) 0.0239(8) Uani 1 1 d . . . . .
H23 H -0.266947 0.810467 0.403870 0.029 Uiso 1 1 calc R . . . .
C28 C 0.3068(4) 0.4289(3) 0.5842(3) 0.0262(8) Uani 1 1 d . . . . .
H28 H 0.319189 0.364428 0.567048 0.031 Uiso 1 1 calc R . . . .
C9 C 0.2126(4) 0.4959(3) 0.9006(3) 0.0273(9) Uani 1 1 d . . . . .
H9 H 0.293976 0.470291 0.917926 0.033 Uiso 1 1 calc R . . . .
C5 C 0.4494(4) 0.7153(4) 1.0355(3) 0.0348(11) Uani 1 1 d . . . . .
H5 H 0.503436 0.728618 1.066693 0.042 Uiso 1 1 calc R . . . .
C10 C 0.1464(5) 0.4339(3) 0.8916(3) 0.0331(10) Uani 1 1 d . . . . .
H10 H 0.182551 0.365272 0.903950 0.040 Uiso 1 1 calc R . . . .
C4 C 0.4143(4) 0.6309(4) 1.0580(3) 0.0345(10) Uani 1 1 d . . . . .
H4 H 0.444388 0.590102 1.104672 0.041 Uiso 1 1 calc R . . . .
C16 C 0.1381(4) 0.9527(3) 0.5583(3) 0.0282(9) Uani 1 1 d . . . . .
H16A H 0.098431 0.901199 0.570560 0.034 Uiso 1 1 calc R . . . .
H16B H 0.067588 1.016513 0.550714 0.034 Uiso 1 1 calc R . . . .
C37 C 0.1826(5) 0.7557(4) 0.2482(3) 0.0360(10) Uani 1 1 d . . . . .
H37A H 0.200897 0.685831 0.266401 0.043 Uiso 1 1 calc R . . . .
H37B H 0.261119 0.758180 0.203357 0.043 Uiso 1 1 calc R . . . .

loop_
_atom_site_aniso_label
_atom_site_aniso_U_11
_atom_site_aniso_U_22
_atom_site_aniso_U_33
_atom_site_aniso_U_23
_atom_site_aniso_U_13
_atom_site_aniso_U_12
Cu2 0.0154(2) 0.0158(2) 0.0129(2) 0.00063(15) -0.00480(15) -0.00558(16)
Cu1 0.0186(2) 0.0153(2) 0.0157(2) -0.00023(16) -0.00392(16) -0.00827(17)
P1 0.0169(4) 0.0185(4) 0.0196(4) 0.0015(4) -0.0027(3) -0.0057(4)
P2 0.0214(5) 0.0232(5) 0.0245(5) -0.0032(4) -0.0067(4) -0.0084(4)
Cl1 0.0374(6) 0.0351(6) 0.0286(5) 0.0009(4) -0.0038(4) -0.0194(5)
Cl2 0.0443(7) 0.0452(7) 0.0397(6) 0.0087(5) -0.0186(5) -0.0204(5)
F1 0.0341(13) 0.0358(14) 0.0227(12) -0.0073(10) 0.0050(10) -0.0177(11)
F4 0.0316(13) 0.0292(13) 0.0266(12) -0.0060(10) -0.0033(10) -0.0111(10)
F2 0.0320(13) 0.0251(12) 0.0304(13) 0.0083(10) -0.0073(10) -0.0153(10)
F6 0.0189(12) 0.0605(18) 0.0227(12) 0.0017(12) -0.0068(9) -0.0107(12)
F3 0.0196(11) 0.0324(13) 0.0434(15) 0.0016(11) -0.0065(10) -0.0119(10)
F5 0.0452(16) 0.0218(12) 0.0335(14) 0.0092(10) 0.0006(12) -0.0058(11)
O2 0.0408(17) 0.0256(15) 0.0214(14) 0.0048(11) -0.0061(12) -0.0127(13)
O1 0.0267(15) 0.0382(17) 0.0160(13) -0.0095(12) -0.0004(11) -0.0132(13)
N6 0.0169(14) 0.0152(14) 0.0146(14) 0.0004(11) -0.0053(11) -0.0062(11)
F11 0.0420(17) 0.0230(14) 0.103(3) -0.0092(15) -0.0339(18) -0.0075(12)
N3 0.0193(15) 0.0215(15) 0.0166(14) -0.0018(12) -0.0049(12) -0.0088(12)
N7 0.0178(14) 0.0157(14) 0.0142(14) 0.0007(11) -0.0044(11) -0.0065(12)
N2 0.0154(14) 0.0180(15) 0.0151(14) 0.0020(11) -0.0052(11) -0.0043(12)
N4 0.0193(15) 0.0137(14) 0.0175(14) 0.0003(11) -0.0014(12) -0.0072(12)
N5 0.0181(15) 0.0170(14) 0.0176(14) -0.0007(11) -0.0039(12) -0.0074(12)
N8 0.0172(14) 0.0160(14) 0.0136(14) -0.0011(11) -0.0022(11) -0.0060(12)
N1 0.0212(15) 0.0181(15) 0.0187(15) 0.0032(12) -0.0059(12) -0.0094(12)
F12 0.0260(15) 0.078(2) 0.070(2) -0.0355(19) 0.0042(14) -0.0189(15)
F8 0.060(2) 0.0402(18) 0.113(3) -0.0310(19) -0.039(2) -0.0146(16)
F9 0.0277(16) 0.122(3) 0.076(2) -0.073(2) 0.0106(15) -0.0277(19)
F10 0.106(3) 0.089(3) 0.060(2) 0.039(2) -0.058(2) -0.061(3)
C1 0.0165(16) 0.0185(17) 0.0154(16) 0.0000(13) -0.0026(13) -0.0072(14)
F7 0.116(3) 0.154(4) 0.062(2) 0.069(3) -0.065(2) -0.104(3)
C26 0.0185(17) 0.0148(16) 0.0141(16) 0.0000(12) -0.0039(13) -0.0057(13)
C19 0.0168(16) 0.0142(16) 0.0182(16) 0.0001(13) -0.0040(13) -0.0069(13)
C8 0.0182(17) 0.0177(17) 0.0166(16) 0.0008(13) -0.0019(13) -0.0063(14)
C20 0.0192(17) 0.0168(16) 0.0174(16) 0.0027(13) -0.0061(13) -0.0101(14)
C13 0.029(2) 0.0228(19) 0.0197(18) -0.0027(14) -0.0047(15) -0.0155(16)
C15 0.0255(19) 0.0149(17) 0.0226(19) 0.0009(14) -0.0008(15) -0.0043(15)
C7 0.0151(17) 0.028(2) 0.0159(17) -0.0059(14) -0.0028(13) -0.0030(15)
C2 0.0142(16) 0.0248(19) 0.0155(16) -0.0019(14) -0.0035(13) -0.0026(14)
C25 0.0253(19) 0.0219(18) 0.0168(17) -0.0024(14) -0.0033(14) -0.0124(15)
C21 0.0203(17) 0.0173(17) 0.0145(16) 0.0003(13) -0.0041(13) -0.0096(14)
C14 0.0205(18) 0.0214(18) 0.0224(18) -0.0015(14) -0.0009(14) -0.0127(15)
C36 0.0199(18) 0.0241(19) 0.0151(17) 0.0002(14) 0.0002(14) -0.0082(15)
C3 0.0218(19) 0.026(2) 0.0192(18) -0.0010(15) -0.0069(15) 0.0003(16)
C22 0.028(2) 0.0202(18) 0.0210(18) 0.0045(14) -0.0117(15) -0.0122(15)
C32 0.0164(17) 0.0207(18) 0.0205(17) -0.0021(14) -0.0034(14) -0.0071(14)
C12 0.026(2) 0.0231(19) 0.0248(19) 0.0031(15) -0.0060(15) -0.0147(16)
C27 0.0208(18) 0.0179(17) 0.0252(19) -0.0016(14) -0.0045(14) -0.0107(14)
C6 0.0204(19) 0.033(2) 0.027(2) -0.0102(17) -0.0059(16) -0.0077(17)
C29 0.0220(19) 0.0180(18) 0.034(2) -0.0023(16) -0.0060(16) -0.0034(15)
C33 0.0216(18) 0.0158(17) 0.0225(18) -0.0045(14) -0.0035(14) -0.0057(14)
C18 0.0256(19) 0.0227(19) 0.0206(18) -0.0029(15) 0.0038(15) -0.0111(16)
C34 0.0237(19) 0.027(2) 0.0222(19) -0.0073(15) -0.0008(15) -0.0105(16)
C35 0.0225(19) 0.034(2) 0.0149(17) 0.0006(15) -0.0026(14) -0.0066(17)
C30 0.0183(18) 0.0203(18) 0.028(2) -0.0020(15) -0.0045(15) -0.0060(15)
C31 0.0201(18) 0.0159(17) 0.0210(18) -0.0010(14) -0.0089(14) -0.0010(14)
C24 0.040(2) 0.029(2) 0.0131(16) 0.0013(15) -0.0067(16) -0.0230(18)
C17 0.036(2) 0.0218(19) 0.0201(19) -0.0014(15) 0.0018(16) -0.0123(17)
C11 0.039(2) 0.0198(19) 0.033(2) 0.0011(16) -0.0068(18) -0.0167(18)
C23 0.036(2) 0.027(2) 0.0203(18) 0.0089(15) -0.0172(16) -0.0201(17)
C28 0.029(2) 0.0176(18) 0.033(2) -0.0020(16) -0.0062(17) -0.0101(16)
C9 0.0224(19) 0.0198(19) 0.036(2) 0.0057(16) -0.0082(17) -0.0036(15)
C5 0.025(2) 0.050(3) 0.027(2) -0.014(2) -0.0149(17) -0.003(2)
C10 0.036(2) 0.0146(18) 0.044(3) 0.0036(17) -0.008(2) -0.0062(17)
C4 0.025(2) 0.043(3) 0.024(2) -0.0073(19) -0.0110(17) 0.0048(19)
C16 0.028(2) 0.027(2) 0.026(2) 0.0074(16) -0.0061(17) -0.0082(17)
C37 0.034(2) 0.032(2) 0.037(2) -0.0018(19) -0.011(2) -0.0044(19)

loop_
_atom_type_symbol
_atom_type_description
_atom_type_scat_dispersion_real
_atom_type_scat_dispersion_imag
_atom_type_scat_source
C C 0.0033 0.0016 'International Tables Vol C Tables 4.2.6.8 and 6.1.1.4'
H H 0.0000 0.0000 'International Tables Vol C Tables 4.2.6.8 and 6.1.1.4'
Cl Cl 0.1484 0.1585 'International Tables Vol C Tables 4.2.6.8 and 6.1.1.4'
Cu Cu 0.3201 1.2651 'International Tables Vol C Tables 4.2.6.8 and 6.1.1.4'
F F 0.0171 0.0103 'International Tables Vol C Tables 4.2.6.8 and 6.1.1.4'
N N 0.0061 0.0033 'International Tables Vol C Tables 4.2.6.8 and 6.1.1.4'
O O 0.0106 0.0060 'International Tables Vol C Tables 4.2.6.8 and 6.1.1.4'
P P 0.1023 0.0942 'International Tables Vol C Tables 4.2.6.8 and 6.1.1.4'

loop_
_geom_angle_atom_site_label_1
_geom_angle_atom_site_label_2
_geom_angle_atom_site_label_3
_geom_angle
_geom_angle_site_symmetry_1
_geom_angle_site_symmetry_3
_geom_angle_publ_flag
N8 Cu2 Cu1 148.14(8) . . ?
N8 Cu2 N1 105.12(12) . . ?
N1 Cu2 Cu1 106.22(9) . . ?
C1 Cu2 Cu1 58.83(10) . . ?
C1 Cu2 N8 120.93(13) . . ?
C1 Cu2 N1 82.00(13) . . ?
C19 Cu2 Cu1 77.35(10) . . ?
C19 Cu2 N8 100.95(13) . . ?
C19 Cu2 N1 103.21(13) . . ?
C19 Cu2 C1 135.15(14) . . ?
N4 Cu1 Cu2 121.70(9) . . ?
N4 Cu1 C1 104.54(13) . . ?
N5 Cu1 Cu2 100.48(9) . . ?
N5 Cu1 N4 134.59(12) . . ?
N5 Cu1 C1 115.27(13) . . ?
C1 Cu1 Cu2 51.64(9) . . ?
F4 P1 F1 179.14(14) . . ?
F4 P1 F2 89.37(13) . . ?
F2 P1 F1 89.77(14) . . ?
F6 P1 F1 89.80(14) . . ?
F6 P1 F4 90.20(14) . . ?
F6 P1 F2 89.27(14) . . ?
F6 P1 F3 179.37(16) . . ?
F3 P1 F1 89.95(14) . . ?
F3 P1 F4 90.04(14) . . ?
F3 P1 F2 90.15(13) . . ?
F5 P1 F1 90.14(14) . . ?
F5 P1 F4 90.71(14) . . ?
F5 P1 F2 179.77(16) . . ?
F5 P1 F6 90.52(15) . . ?
F5 P1 F3 90.07(15) . . ?
F12 P2 F11 90.86(17) . . ?
F8 P2 F11 177.8(2) . . ?
F8 P2 F12 87.96(19) . . ?
F8 P2 F10 90.2(2) . . ?
F9 P2 F11 90.19(18) . . ?
F9 P2 F12 177.7(3) . . ?
F9 P2 F8 90.9(2) . . ?
F9 P2 F10 87.9(2) . . ?
F10 P2 F11 88.0(2) . . ?
F10 P2 F12 90.1(2) . . ?
F7 P2 F11 92.2(2) . . ?
F7 P2 F12 90.2(2) . . ?
F7 P2 F8 89.6(2) . . ?
F7 P2 F9 91.9(2) . . ?
F7 P2 F10 179.7(3) . . ?
C16 O2 C17 109.8(3) . . ?
C35 O1 C34 109.4(3) . . ?
C19 N6 C26 125.0(3) . . ?
C19 N6 C20 111.1(3) . . ?
C20 N6 C26 123.9(3) . . ?
C1 N3 C13 124.5(3) . . ?
C1 N3 C7 111.9(3) . . ?
C7 N3 C13 123.5(3) . . ?
C19 N7 C21 111.8(3) . . ?
C19 N7 C31 123.9(3) . . ?
C21 N7 C31 124.2(3) . . ?
C1 N2 C8 120.5(3) . . ?
C1 N2 C2 111.3(3) . . ?
C2 N2 C8 128.1(3) . . ?
C15 N4 Cu1 111.1(2) . . ?
C15 N4 C14 109.8(3) . . ?
C14 N4 Cu1 109.1(2) . . ?
C18 N4 Cu1 111.3(2) . . ?
C18 N4 C15 107.3(3) . . ?
C18 N4 C14 108.1(3) . . ?
C26 N5 Cu1 121.1(2) . . ?
C26 N5 C30 118.0(3) . . ?
C30 N5 Cu1 120.2(3) . . ?
C36 N8 Cu2 110.7(2) . . ?
C36 N8 C33 107.3(3) . . ?
C32 N8 Cu2 106.1(2) . . ?
C32 N8 C36 107.1(3) . . ?
C32 N8 C33 109.3(3) . . ?
C33 N8 Cu2 116.1(2) . . ?
C8 N1 Cu2 110.3(2) . . ?
C8 N1 C12 118.1(3) . . ?
C12 N1 Cu2 127.8(3) . . ?
Cu2 C1 Cu1 69.53(11) . . ?
N3 C1 Cu2 142.3(3) . . ?
N3 C1 Cu1 105.9(2) . . ?
N3 C1 N2 104.3(3) . . ?
N2 C1 Cu2 109.1(2) . . ?
N2 C1 Cu1 123.2(2) . . ?
N5 C26 N6 116.5(3) . . ?
N5 C26 C27 123.1(3) . . ?
C27 C26 N6 120.4(3) . . ?
N6 C19 Cu2 133.0(3) . . ?
N7 C19 Cu2 121.6(3) . . ?
N7 C19 N6 105.1(3) . . ?
N1 C8 N2 113.9(3) . . ?
N1 C8 C9 122.8(4) . . ?
C9 C8 N2 123.2(3) . . ?
C25 C20 N6 132.9(3) . . ?
C21 C20 N6 105.4(3) . . ?
C21 C20 C25 121.6(3) . . ?
N3 C13 C14 114.3(3) . . ?
N4 C15 C16 111.4(3) . . ?
N3 C7 C2 106.6(3) . . ?
C6 C7 N3 131.1(4) . . ?
C6 C7 C2 122.2(4) . . ?
N2 C2 C3 132.7(4) . . ?
C7 C2 N2 105.8(3) . . ?
C7 C2 C3 121.5(4) . . ?
C24 C25 C20 116.0(4) . . ?
C20 C21 N7 106.6(3) . . ?
C20 C21 C22 121.9(3) . . ?
C22 C21 N7 131.6(3) . . ?
N4 C14 C13 112.9(3) . . ?
N8 C36 C35 110.9(3) . . ?
C4 C3 C2 116.2(4) . . ?
C23 C22 C21 116.7(4) . . ?
N8 C32 C31 115.0(3) . . ?
N1 C12 C11 122.7(4) . . ?
C28 C27 C26 118.3(3) . . ?
C7 C6 C5 115.9(4) . . ?
C30 C29 C28 119.0(4) . . ?
N8 C33 C34 111.2(3) . . ?
N4 C18 C17 110.3(3) . . ?
O1 C34 C33 111.6(3) . . ?
O1 C35 C36 110.9(3) . . ?
N5 C30 C29 122.4(4) . . ?
N7 C31 C32 112.8(3) . . ?
C25 C24 C23 122.5(3) . . ?
O2 C17 C18 110.9(3) . . ?
C10 C11 C12 118.0(4) . . ?
C22 C23 C24 121.3(4) . . ?
C29 C28 C27 119.3(4) . . ?
C10 C9 C8 117.8(4) . . ?
C4 C5 C6 121.7(4) . . ?
C11 C10 C9 120.5(4) . . ?
C3 C4 C5 122.6(4) . . ?
O2 C16 C15 112.2(3) . . ?
Cl1 C37 Cl2 112.3(3) . . ?

loop_
_geom_bond_atom_site_label_1
_geom_bond_atom_site_label_2
_geom_bond_distance
_geom_bond_site_symmetry_2
_geom_bond_publ_flag
Cu2 Cu1 2.3905(6) . ?
Cu2 N8 2.124(3) . ?
Cu2 N1 2.133(3) . ?
Cu2 C1 2.001(4) . ?
Cu2 C19 1.955(3) . ?
Cu1 N4 2.008(3) . ?
Cu1 N5 1.973(3) . ?
Cu1 C1 2.183(3) . ?
P1 F1 1.610(2) . ?
P1 F4 1.604(2) . ?
P1 F2 1.604(2) . ?
P1 F6 1.594(2) . ?
P1 F3 1.595(2) . ?
P1 F5 1.592(3) . ?
P2 F11 1.591(3) . ?
P2 F12 1.582(3) . ?
P2 F8 1.581(3) . ?
P2 F9 1.579(3) . ?
P2 F10 1.582(3) . ?
P2 F7 1.560(3) . ?
Cl1 C37 1.753(5) . ?
Cl2 C37 1.770(5) . ?
O2 C17 1.423(5) . ?
O2 C16 1.418(5) . ?
O1 C34 1.427(5) . ?
O1 C35 1.419(5) . ?
N6 C26 1.425(4) . ?
N6 C19 1.379(4) . ?
N6 C20 1.405(4) . ?
N3 C1 1.362(4) . ?
N3 C13 1.460(5) . ?
N3 C7 1.393(5) . ?
N7 C19 1.341(4) . ?
N7 C21 1.399(4) . ?
N7 C31 1.467(4) . ?
N2 C1 1.393(4) . ?
N2 C8 1.416(5) . ?
N2 C2 1.396(4) . ?
N4 C15 1.494(5) . ?
N4 C14 1.495(5) . ?
N4 C18 1.491(5) . ?
N5 C26 1.336(4) . ?
N5 C30 1.351(5) . ?
N8 C36 1.486(4) . ?
N8 C32 1.484(4) . ?
N8 C33 1.491(4) . ?
N1 C8 1.333(5) . ?
N1 C12 1.347(5) . ?
C26 C27 1.385(5) . ?
C8 C9 1.395(5) . ?
C20 C25 1.393(5) . ?
C20 C21 1.389(5) . ?
C13 C14 1.518(5) . ?
C15 C16 1.505(6) . ?
C7 C2 1.395(6) . ?
C7 C6 1.391(5) . ?
C2 C3 1.398(5) . ?
C25 C24 1.387(5) . ?
C21 C22 1.392(5) . ?
C36 C35 1.513(5) . ?
C3 C4 1.379(6) . ?
C22 C23 1.379(5) . ?
C32 C31 1.525(5) . ?
C12 C11 1.387(5) . ?
C27 C28 1.382(5) . ?
C6 C5 1.397(6) . ?
C29 C30 1.378(5) . ?
C29 C28 1.382(6) . ?
C33 C34 1.513(5) . ?
C18 C17 1.515(6) . ?
C24 C23 1.393(6) . ?
C11 C10 1.376(6) . ?
C9 C10 1.376(6) . ?
C5 C4 1.390(7) . ?
